data_8101226
loop_
_publ_author_name
'Oeckler, Oliver'
'Simon, Arndt'

_publ_section_title
;
Redetermination of the crystal structure of copper dibromide, CuBr~2~
;
_journal_issue 1
_journal_name_full 'Zeitschrift f\"ur Kristallographie - New Crystal Structures'
_journal_page_first 13
_journal_page_last 13
_journal_volume 215
_journal_year 2000
_chemical_formula_moiety 'Cu Br2'
_chemical_formula_structural 'Cu Br2'
_chemical_formula_sum 'Br2 Cu'
_chemical_formula_weight 223.36
_chemical_name_common 'copper dibromide'
_space_group_IT_number 12
_symmetry_cell_setting monoclinic
_symmetry_space_group_name_Hall '-C 2y'
_symmetry_space_group_name_H-M 'C 1 2/m 1'
_cell_angle_alpha 90.00
_cell_angle_beta 119.610(5)
_cell_angle_gamma 90.00
_cell_formula_units_Z 2
_cell_length_a 7.2096(5)
_cell_length_b 3.4742(2)
_cell_length_c 7.0475(6)
_cell_measurement_temperature 293(2)
_cell_volume 153.470(19)
_diffrn_ambient_temperature 293(2)
_exptl_crystal_density_diffrn 4.833
_cod_original_sg_symbol_H-M 'C 2/m'
_cod_database_code 8101226

loop_
_symmetry_equiv_pos_as_xyz
'x, y, z'
'-x, y, -z'
'x+1/2, y+1/2, z'
'-x+1/2, y+1/2, -z'
'-x, -y, -z'
'x, -y, z'
'-x+1/2, -y+1/2, -z'
'x+1/2, -y+1/2, z'

loop_
_atom_site_label
_atom_site_type_symbol
_atom_site_fract_x
_atom_site_fract_y
_atom_site_fract_z
_atom_site_U_iso_or_equiv
_atom_site_adp_type
_atom_site_occupancy
_atom_site_calc_flag
_atom_site_refinement_flags
_atom_site_disorder_assembly
_atom_site_disorder_group
Cu Cu 0.0000 0.0000 0.0000 0.0208(2) Uani 1 d S . .
Br Br 0.22883(8) 0.5000 0.23887(8) 0.0193(2) Uani 1 d S . .

loop_
_atom_site_aniso_label
_atom_site_aniso_U_11
_atom_site_aniso_U_22
_atom_site_aniso_U_33
_atom_site_aniso_U_23
_atom_site_aniso_U_13
_atom_site_aniso_U_12
Cu 0.0196(4) 0.0109(4) 0.0230(4) 0.000 0.0037(3) 0.000
Br 0.0192(3) 0.0128(3) 0.0197(3) 0.000 0.00471(19) 0.000

loop_
_geom_bond_atom_site_label_1
_geom_bond_atom_site_label_2
_geom_bond_distance
_geom_bond_site_symmetry_2
_geom_bond_publ_flag
Cu Br 2.4143(3) 5 ?
Cu Br 2.4143(3) 5_545 ?
Cu Br 2.4143(3) . ?
Cu Br 2.4143(3) 1_565 ?
Br Cu 2.4143(3) 1_545 ?
